data_4327394
loop_
_publ_author_name
'Nancy L. S. Yue'
'Dana J. Eisler'
'Michael C. Jennings'
'Richard J. Puddephatt'

_publ_section_title
;
 Macrocyclic and Lantern Complexes of Palladium(II) with
 Bis(amidopyridine) Ligands: Synthesis, Structure, and Host-Guest
 Chemistry
;
_journal_name_full 'Inorganic Chemistry'
_journal_page_first 7671
_journal_page_last 7681
_journal_paper_doi 10.1021/ic048893+
_journal_volume 43
_journal_year 2004
_chemical_formula_sum 'C56 H72 Cl4 N12 O8 Pd2'
_chemical_formula_weight 1395.86
_chemical_name_systematic
; 
 ? 
;
_space_group_IT_number 14
_symmetry_cell_setting monoclinic
_symmetry_space_group_name_Hall '-P 2yn'
_symmetry_space_group_name_H-M 'P 1 21/n 1'
_atom_sites_solution_hydrogens geom
_atom_sites_solution_primary Patterson
_atom_sites_solution_secondary difmap
_audit_creation_method SHELXL-97
_cell_angle_alpha 90.00
_cell_angle_beta 95.3670(10)
_cell_angle_gamma 90.00
_cell_formula_units_Z 2
_cell_length_a 9.34070(10)
_cell_length_b 23.6773(4)
_cell_length_c 14.0328(2)
_cell_measurement_temperature 150(2)
_cell_volume 3089.92(8)
_computing_cell_refinement 'Nonius DENZO'
_computing_data_collection 'Nonius COLLECT'
_computing_data_reduction 'Nonius DENZO'
_computing_molecular_graphics 'Bruker SHELXTL'
_computing_publication_material 'Bruker SHELXTL'
_computing_structure_refinement 'SHELXL-97 (Sheldrick, 1997)'
_computing_structure_solution 'SHELXS-97 (Sheldrick, 1990)'
_diffrn_ambient_temperature 150(2)
_diffrn_measured_fraction_theta_full 0.998
_diffrn_measured_fraction_theta_max 0.998
_diffrn_measurement_device_type 'Nonius Kappa-CCD'
_diffrn_measurement_method 'phi/omega scans'
_diffrn_radiation_monochromator graphite
_diffrn_radiation_source 'fine-focus sealed tube'
_diffrn_radiation_type MoK\a
_diffrn_radiation_wavelength 0.71073
_diffrn_reflns_av_R_equivalents 0.072
_diffrn_reflns_av_sigmaI/netI 0.0991
_diffrn_reflns_limit_h_max 13
_diffrn_reflns_limit_h_min -13
_diffrn_reflns_limit_k_max 33
_diffrn_reflns_limit_k_min -33
_diffrn_reflns_limit_l_max 19
_diffrn_reflns_limit_l_min -19
_diffrn_reflns_number 37793
_diffrn_reflns_theta_full 30.05
_diffrn_reflns_theta_max 30.05
_diffrn_reflns_theta_min 2.66
_exptl_absorpt_coefficient_mu 0.817
_exptl_absorpt_correction_T_max 0.8873
_exptl_absorpt_correction_T_min 0.7917
_exptl_absorpt_correction_type integration
_exptl_crystal_colour orange
_exptl_crystal_density_diffrn 1.500
_exptl_crystal_description block
_exptl_crystal_F_000 1432
_exptl_crystal_size_max 0.30
_exptl_crystal_size_mid 0.23
_exptl_crystal_size_min 0.15
_refine_diff_density_max 0.988
_refine_diff_density_min -0.914
_refine_diff_density_rms 0.105
_refine_ls_extinction_method none
_refine_ls_goodness_of_fit_ref 0.979
_refine_ls_hydrogen_treatment mixed
_refine_ls_matrix_type full
_refine_ls_number_parameters 370
_refine_ls_number_reflns 9034
_refine_ls_number_restraints 0
_refine_ls_restrained_S_all 0.979
_refine_ls_R_factor_all 0.1023
_refine_ls_R_factor_gt 0.0449
_refine_ls_shift/su_max 0.002
_refine_ls_shift/su_mean 0.000
_refine_ls_structure_factor_coef Fsqd
_refine_ls_weighting_details 'calc w=1/[\s^2^(Fo^2^)+(0.0397P)^2^+0.0000P] where P=(Fo^2^+2Fc^2^)/3'
_refine_ls_weighting_scheme calc
_refine_ls_wR_factor_gt 0.0854
_refine_ls_wR_factor_ref 0.0987
_reflns_number_gt 5410
_reflns_number_total 9034
_reflns_threshold_expression >2sigma(I)
_cod_data_source_file ic0488932Bsi20040811_112932_4.cif
_cod_data_source_block 2b.2dmf
_cod_database_code 4327394

loop_
_symmetry_equiv_pos_as_xyz
'x, y, z'
'-x+1/2, y+1/2, -z+1/2'
'-x, -y, -z'
'x-1/2, -y-1/2, z-1/2'

loop_
_atom_site_label
_atom_site_type_symbol
_atom_site_fract_x
_atom_site_fract_y
_atom_site_fract_z
_atom_site_U_iso_or_equiv
_atom_site_adp_type
_atom_site_occupancy
_atom_site_symmetry_multiplicity
_atom_site_calc_flag
_atom_site_refinement_flags
Pd Pd 0.19818(3) 0.300082(9) 0.420789(14) 0.02165(7) Uani 1 1 d .
Cl1 Cl 0.38784(10) 0.23804(4) 0.42435(5) 0.0445(2) Uani 1 1 d .
Cl2 Cl 0.02617(11) 0.36916(4) 0.41956(5) 0.0519(3) Uani 1 1 d .
N11 N 0.7938(3) 0.69295(9) 0.72151(14) 0.0203(5) Uani 1 1 d .
C12 C 0.7467(3) 0.64428(11) 0.75716(18) 0.0239(7) Uani 1 1 d .
H12A H 0.7213 0.6138 0.7149 0.029 Uiso 1 1 calc R
C13 C 0.7345(3) 0.63778(11) 0.85446(18) 0.0219(6) Uani 1 1 d .
C14 C 0.7742(3) 0.68294(12) 0.91565(19) 0.0269(7) Uani 1 1 d .
H14A H 0.7693 0.6795 0.9827 0.032 Uiso 1 1 calc R
C15 C 0.8203(4) 0.73216(12) 0.87718(19) 0.0316(8) Uani 1 1 d .
H15A H 0.8464 0.7634 0.9177 0.038 Uiso 1 1 calc R
C16 C 0.8291(3) 0.73655(12) 0.77982(19) 0.0268(7) Uani 1 1 d .
H16A H 0.8605 0.7709 0.7538 0.032 Uiso 1 1 calc R
N17 N 0.6947(3) 0.58660(9) 0.89541(15) 0.0239(6) Uani 1 1 d .
H17A H 0.7008 0.5848 0.9583 0.029 Uiso 1 1 calc R
C18 C 0.6474(3) 0.53942(11) 0.84619(19) 0.0244(7) Uani 1 1 d .
O19 O 0.6154(2) 0.53971(8) 0.75961(13) 0.0331(5) Uani 1 1 d .
N21 N 0.1937(3) 0.29228(9) 0.56322(14) 0.0206(5) Uani 1 1 d .
C22 C 0.2996(3) 0.31525(11) 0.62026(18) 0.0227(6) Uani 1 1 d .
H22A H 0.3750 0.3338 0.5917 0.027 Uiso 1 1 calc R
C23 C 0.3057(3) 0.31349(11) 0.71922(18) 0.0213(6) Uani 1 1 d .
C24 C 0.1976(3) 0.28467(11) 0.76082(19) 0.0244(7) Uani 1 1 d .
H24A H 0.1999 0.2808 0.8283 0.029 Uiso 1 1 calc R
C25 C 0.0865(3) 0.26178(11) 0.70065(19) 0.0263(7) Uani 1 1 d .
H25A H 0.0103 0.2425 0.7272 0.032 Uiso 1 1 calc R
C26 C 0.0853(3) 0.26664(11) 0.60246(19) 0.0256(7) Uani 1 1 d .
H26A H 0.0069 0.2517 0.5623 0.031 Uiso 1 1 calc R
N27 N 0.4145(3) 0.34545(9) 0.76927(14) 0.0236(6) Uani 1 1 d .
H27A H 0.4610 0.3695 0.7356 0.028 Uiso 1 1 calc R
C28 C 0.4553(3) 0.34293(11) 0.86551(18) 0.0216(6) Uani 1 1 d .
O29 O 0.4196(2) 0.30463(8) 0.91618(13) 0.0274(5) Uani 1 1 d .
C31 C 0.5524(3) 0.44294(11) 0.86043(17) 0.0224(6) Uani 1 1 d .
H31A H 0.4962 0.4495 0.8015 0.027 Uiso 1 1 calc R
C32 C 0.6381(3) 0.48577(11) 0.90239(18) 0.0226(6) Uani 1 1 d .
C33 C 0.7216(3) 0.47553(11) 0.98863(18) 0.0238(7) Uani 1 1 d .
H33A H 0.7803 0.5049 1.0170 0.029 Uiso 1 1 calc R
C34 C 0.7206(3) 0.42343(11) 1.03374(18) 0.0215(6) Uani 1 1 d .
C35 C 0.6340(3) 0.38158(11) 0.99061(17) 0.0223(6) Uani 1 1 d .
H35A H 0.6324 0.3456 1.0204 0.027 Uiso 1 1 calc R
C36 C 0.5489(3) 0.39049(11) 0.90479(18) 0.0212(6) Uani 1 1 d .
C37 C 0.8146(3) 0.41415(12) 1.12868(18) 0.0250(7) Uani 1 1 d .
C38 C 0.7357(4) 0.43917(18) 1.2085(2) 0.0583(12) Uani 1 1 d .
H38A H 0.7935 0.4340 1.2698 0.087 Uiso 1 1 calc R
H38B H 0.6429 0.4201 1.2105 0.087 Uiso 1 1 calc R
H38C H 0.7198 0.4796 1.1967 0.087 Uiso 1 1 calc R
C39 C 0.8423(4) 0.35169(13) 1.1487(2) 0.0551(12) Uani 1 1 d .
H39A H 0.9018 0.3474 1.2096 0.083 Uiso 1 1 calc R
H39B H 0.8924 0.3353 1.0970 0.083 Uiso 1 1 calc R
H39C H 0.7505 0.3322 1.1525 0.083 Uiso 1 1 calc R
C40 C 0.9586(4) 0.44395(13) 1.1279(2) 0.0364(8) Uani 1 1 d .
H40A H 1.0158 0.4377 1.1891 0.055 Uiso 1 1 calc R
H40B H 0.9426 0.4845 1.1182 0.055 Uiso 1 1 calc R
H40C H 1.0101 0.4289 1.0757 0.055 Uiso 1 1 calc R
O51 O 0.8164(3) 0.59178(8) 1.10289(14) 0.0351(6) Uani 1 1 d .
C52 C 0.9387(4) 0.60617(12) 1.1324(2) 0.0329(8) Uani 1 1 d .
H52A H 0.9943 0.6244 1.0881 0.039 Uiso 1 1 calc R
N53 N 1.0008(3) 0.59861(10) 1.22095(17) 0.0321(6) Uani 1 1 d .
C54 C 0.9260(4) 0.57244(13) 1.2951(2) 0.0426(9) Uani 1 1 d .
H54A H 0.8275 0.5632 1.2696 0.064 Uiso 1 1 calc R
H54B H 0.9234 0.5986 1.3491 0.064 Uiso 1 1 calc R
H54C H 0.9763 0.5378 1.3169 0.064 Uiso 1 1 calc R
C55 C 1.1476(4) 0.61558(17) 1.2478(3) 0.0575(11) Uani 1 1 d .
H55A H 1.1879 0.6326 1.1926 0.086 Uiso 1 1 calc R
H55B H 1.2046 0.5825 1.2693 0.086 Uiso 1 1 calc R
H55C H 1.1497 0.6433 1.2999 0.086 Uiso 1 1 calc R
O61 O 0.5204(3) 0.41141(11) 0.62227(14) 0.0539(7) Uani 1 1 d .
C62 C 0.5984(4) 0.44679(14) 0.5891(2) 0.0388(8) Uani 1 1 d .
H62A H 0.6226 0.4793 0.6271 0.047 Uiso 1 1 calc R
N63 N 0.6511(3) 0.44352(11) 0.50571(17) 0.0382(7) Uani 1 1 d .
C64 C 0.6179(5) 0.39585(16) 0.4417(2) 0.0587(11) Uani 1 1 d .
H64A H 0.5524 0.3700 0.4706 0.088 Uiso 1 1 calc R
H64B H 0.7069 0.3759 0.4310 0.088 Uiso 1 1 calc R
H64C H 0.5720 0.4096 0.3804 0.088 Uiso 1 1 calc R
C65 C 0.7470(4) 0.48610(15) 0.4739(3) 0.0548(11) Uani 1 1 d .
H65A H 0.7612 0.5158 0.5224 0.082 Uiso 1 1 calc R
H65B H 0.7049 0.5025 0.4135 0.082 Uiso 1 1 calc R
H65C H 0.8398 0.4688 0.4641 0.082 Uiso 1 1 calc R

loop_
_atom_site_aniso_label
_atom_site_aniso_U_11
_atom_site_aniso_U_22
_atom_site_aniso_U_33
_atom_site_aniso_U_23
_atom_site_aniso_U_13
_atom_site_aniso_U_12
Pd 0.02709(14) 0.02302(11) 0.01439(10) 0.00088(9) -0.00037(8) -0.00079(10)
Cl1 0.0549(6) 0.0554(5) 0.0231(4) 0.0053(4) 0.0035(4) 0.0278(5)
Cl2 0.0613(7) 0.0652(6) 0.0287(4) 0.0024(4) 0.0016(4) 0.0353(5)
N11 0.0245(15) 0.0225(12) 0.0132(10) 0.0022(9) -0.0017(9) -0.0012(10)
C12 0.0298(19) 0.0224(14) 0.0186(13) -0.0024(11) -0.0020(12) 0.0016(13)
C13 0.0232(18) 0.0224(14) 0.0197(13) 0.0036(11) 0.0002(12) 0.0022(12)
C14 0.034(2) 0.0285(16) 0.0179(14) -0.0001(12) 0.0023(12) 0.0016(14)
C15 0.046(2) 0.0248(16) 0.0226(15) -0.0021(12) -0.0022(14) -0.0020(15)
C16 0.034(2) 0.0228(15) 0.0232(15) 0.0026(12) -0.0019(13) -0.0036(14)
N17 0.0327(17) 0.0231(12) 0.0159(11) 0.0054(9) 0.0027(10) -0.0024(11)
C18 0.0228(18) 0.0277(15) 0.0224(14) 0.0060(12) 0.0006(12) -0.0007(13)
O19 0.0452(16) 0.0319(11) 0.0203(10) 0.0071(9) -0.0074(9) -0.0112(10)
N21 0.0220(15) 0.0264(13) 0.0132(10) -0.0008(9) 0.0014(9) -0.0010(11)
C22 0.0202(18) 0.0292(15) 0.0187(13) 0.0000(11) 0.0019(11) -0.0020(13)
C23 0.0275(19) 0.0177(14) 0.0182(13) -0.0008(10) -0.0012(12) -0.0008(12)
C24 0.031(2) 0.0255(15) 0.0165(13) -0.0016(11) 0.0022(12) -0.0020(13)
C25 0.029(2) 0.0267(15) 0.0234(14) -0.0004(12) 0.0054(13) -0.0063(13)
C26 0.0281(19) 0.0265(16) 0.0216(14) -0.0049(12) -0.0004(12) -0.0020(13)
N27 0.0291(16) 0.0274(13) 0.0141(11) 0.0017(9) 0.0013(10) -0.0053(11)
C28 0.0240(18) 0.0228(14) 0.0178(13) -0.0004(11) 0.0004(11) 0.0011(12)
O29 0.0344(14) 0.0267(11) 0.0197(10) 0.0055(8) -0.0043(9) -0.0057(9)
C31 0.0228(18) 0.0284(15) 0.0151(13) -0.0003(11) -0.0022(11) 0.0003(13)
C32 0.0231(18) 0.0250(15) 0.0199(13) 0.0047(11) 0.0036(12) 0.0023(13)
C33 0.0240(19) 0.0258(15) 0.0216(14) -0.0005(12) 0.0021(12) -0.0024(13)
C34 0.0200(18) 0.0263(15) 0.0176(13) 0.0025(11) -0.0012(11) -0.0008(13)
C35 0.0267(19) 0.0240(15) 0.0168(13) 0.0032(11) 0.0049(12) -0.0001(13)
C36 0.0207(17) 0.0260(15) 0.0170(13) 0.0006(11) 0.0023(11) -0.0004(12)
C37 0.027(2) 0.0272(15) 0.0193(14) 0.0034(12) -0.0043(12) 0.0000(13)
C38 0.039(3) 0.114(3) 0.0207(16) -0.0030(19) -0.0035(15) 0.022(2)
C39 0.072(3) 0.0339(19) 0.051(2) 0.0098(16) -0.038(2) -0.0073(19)
C40 0.028(2) 0.0419(19) 0.0363(18) 0.0036(15) -0.0096(15) 0.0010(16)
O51 0.0443(17) 0.0322(12) 0.0281(11) -0.0031(9) -0.0004(10) -0.0024(11)
C52 0.050(3) 0.0215(15) 0.0282(16) -0.0014(13) 0.0072(15) 0.0011(15)
N53 0.0353(19) 0.0330(14) 0.0276(13) -0.0018(11) 0.0008(12) 0.0017(13)
C54 0.062(3) 0.0369(19) 0.0283(17) 0.0030(14) 0.0040(16) 0.0053(18)
C55 0.047(3) 0.075(3) 0.048(2) -0.006(2) -0.0053(19) -0.001(2)
O61 0.058(2) 0.0791(18) 0.0249(12) 0.0057(12) 0.0069(11) -0.0381(15)
C62 0.040(2) 0.050(2) 0.0256(17) 0.0000(15) -0.0008(15) -0.0046(18)
N63 0.042(2) 0.0447(16) 0.0286(14) 0.0073(12) 0.0101(13) -0.0063(14)
C64 0.068(3) 0.074(3) 0.037(2) -0.0095(19) 0.0178(19) -0.015(2)
C65 0.063(3) 0.051(2) 0.054(2) 0.0127(18) 0.026(2) -0.004(2)

loop_
_atom_type_symbol
_atom_type_description
_atom_type_scat_dispersion_real
_atom_type_scat_dispersion_imag
_atom_type_scat_source
C C 0.0033 0.0016 'International Tables Vol C Tables 4.2.6.8 and 6.1.1.4'
H H 0.0000 0.0000 'International Tables Vol C Tables 4.2.6.8 and 6.1.1.4'
N N 0.0061 0.0033 'International Tables Vol C Tables 4.2.6.8 and 6.1.1.4'
O O 0.0106 0.0060 'International Tables Vol C Tables 4.2.6.8 and 6.1.1.4'
Cl Cl 0.1484 0.1585 'International Tables Vol C Tables 4.2.6.8 and 6.1.1.4'
Pd Pd -0.9988 1.0072 'International Tables Vol C Tables 4.2.6.8 and 6.1.1.4'

loop_
_geom_angle_atom_site_label_1
_geom_angle_atom_site_label_2
_geom_angle_atom_site_label_3
_geom_angle
_geom_angle_site_symmetry_1
_geom_angle_site_symmetry_3
N21 Pd N11 178.91(10) . 3_666
N21 Pd Cl2 89.61(7) . .
N11 Pd Cl2 91.45(7) 3_666 .
N21 Pd Cl1 90.42(7) . .
N11 Pd Cl1 88.50(7) 3_666 .
Cl2 Pd Cl1 174.15(4) . .
C16 N11 C12 120.2(2) . .
C16 N11 Pd 120.89(18) . 3_666
C12 N11 Pd 118.86(17) . 3_666
N11 C12 C13 121.3(2) . .
C12 C13 C14 118.5(2) . .
C12 C13 N17 123.1(2) . .
C14 C13 N17 118.2(2) . .
C15 C14 C13 118.9(2) . .
C14 C15 C16 120.2(3) . .
N11 C16 C15 120.9(3) . .
C18 N17 C13 125.7(2) . .
O19 C18 N17 122.4(2) . .
O19 C18 C32 120.4(2) . .
N17 C18 C32 117.3(2) . .
C22 N21 C26 119.1(2) . .
C22 N21 Pd 118.49(19) . .
C26 N21 Pd 122.41(18) . .
N21 C22 C23 123.3(3) . .
C22 C23 C24 118.2(3) . .
C22 C23 N27 116.5(3) . .
C24 C23 N27 125.1(2) . .
C25 C24 C23 117.9(2) . .
C26 C25 C24 120.7(3) . .
N21 C26 C25 120.7(3) . .
C28 N27 C23 126.3(2) . .
O29 C28 N27 122.8(2) . .
O29 C28 C36 121.8(2) . .
N27 C28 C36 115.4(2) . .
C32 C31 C36 119.9(2) . .
C31 C32 C33 119.5(2) . .
C31 C32 C18 117.0(2) . .
C33 C32 C18 123.1(3) . .
C34 C33 C32 121.5(3) . .
C35 C34 C33 117.8(2) . .
C35 C34 C37 122.6(2) . .
C33 C34 C37 119.6(2) . .
C34 C35 C36 122.2(2) . .
C31 C36 C35 119.1(2) . .
C31 C36 C28 122.9(2) . .
C35 C36 C28 118.0(2) . .
C38 C37 C40 108.4(3) . .
C38 C37 C39 109.2(3) . .
C40 C37 C39 108.5(3) . .
C38 C37 C34 107.8(3) . .
C40 C37 C34 111.1(2) . .
C39 C37 C34 111.8(2) . .
O51 C52 N53 126.0(3) . .
C52 N53 C55 121.7(3) . .
C52 N53 C54 122.0(3) . .
C55 N53 C54 116.2(3) . .
O61 C62 N63 125.5(3) . .
C62 N63 C65 121.9(3) . .
C62 N63 C64 121.3(3) . .
C65 N63 C64 116.8(3) . .

loop_
_geom_bond_atom_site_label_1
_geom_bond_atom_site_label_2
_geom_bond_distance
_geom_bond_site_symmetry_2
Pd N21 2.012(2) .
Pd N11 2.012(2) 3_666
Pd Cl2 2.2917(9) .
Pd Cl1 2.2983(9) .
N11 C16 1.339(3) .
N11 C12 1.347(3) .
N11 Pd 2.012(2) 3_666
C12 C13 1.389(3) .
C13 C14 1.400(4) .
C13 N17 1.406(3) .
C14 C15 1.371(4) .
C15 C16 1.380(4) .
N17 C18 1.365(3) .
C18 O19 1.224(3) .
C18 C32 1.502(4) .
N21 C22 1.330(3) .
N21 C26 1.342(4) .
C22 C23 1.385(3) .
C23 C24 1.392(4) .
C23 N27 1.401(3) .
C24 C25 1.386(4) .
C25 C26 1.382(4) .
N27 C28 1.370(3) .
C28 O29 1.218(3) .
C28 C36 1.498(4) .
C31 C32 1.389(4) .
C31 C36 1.391(4) .
C32 C33 1.398(4) .
C33 C34 1.387(4) .
C34 C35 1.382(4) .
C34 C37 1.541(4) .
C35 C36 1.396(3) .
C37 C38 1.517(4) .
C37 C40 1.520(4) .
C37 C39 1.523(4) .
O51 C52 1.226(4) .
C52 N53 1.333(4) .
N53 C55 1.444(4) .
N53 C54 1.446(4) .
O61 C62 1.229(4) .
C62 N63 1.314(4) .
N63 C65 1.447(4) .
N63 C64 1.458(4) .

loop_
_geom_hbond_atom_site_label_D
_geom_hbond_atom_site_label_H
_geom_hbond_atom_site_label_A
_geom_hbond_distance_DH
_geom_hbond_distance_HA
_geom_hbond_distance_DA
_geom_hbond_angle_DHA
N17 H17A O51 0.88 2.21 3.028(3) 153.6
N27 H27A O61 0.88 2.00 2.838(3) 159.6
